data_1564306
loop_
_publ_author_name
'Ignatchenko, Alexey'
'Springer, Morgan'
'Walker, Jordan'
'Brennessel, William'

_publ_section_title
;
 Alkyl Substituted Beta-Keto Acids: Molecular Structure and
 Decarboxylation Kinetics in Aqueous Solution and on the Surface of Metal
 Oxides
;
_journal_name_full 'Journal of Physical Chemistry'
_journal_page_first 3368
_journal_page_last 3384
_journal_paper_doi 10.1021/acs.jpcc.0c10797
_journal_volume 125
_journal_year 2021
_chemical_formula_sum 'C8 H14 O3'
_space_group_IT_number 15
_space_group_name_Hall '-C 2yc'
_space_group_name_H-M_alt 'C 1 2/c 1'
_symmetry_cell_setting monoclinic
_symmetry_Int_Tables_number 15
_symmetry_space_group_name_H-M 'C 1 2/c 1'
_audit_creation_date 2021-08-01
_audit_creation_method 'Materials Studio'
_cell_angle_alpha 90.0000
_cell_angle_beta 97.3425
_cell_angle_gamma 90.0000
_cell_formula_units_Z 8
_cell_length_a 9.7320
_cell_length_b 6.8118
_cell_length_c 26.9690
_cell_volume 1773.180
_exptl_crystal_density_diffrn 1.18518
_cod_data_source_file CIF_sjfai2BB.cif
_cod_data_source_block sjfai02BB
_cod_original_sg_symbol_H-M C2/C
_cod_database_code 1564306

loop_
_symmetry_equiv_pos_as_xyz
x,y,z
-x,y,-z+1/2
-x,-y,-z
x,-y,z+1/2
x+1/2,y+1/2,z
-x+1/2,y+1/2,-z+1/2
-x+1/2,-y+1/2,-z
x+1/2,-y+1/2,z+1/2

loop_
_atom_site_label
_atom_site_type_symbol
_atom_site_fract_x
_atom_site_fract_y
_atom_site_fract_z
_atom_site_U_iso_or_equiv
_atom_site_adp_type
_atom_site_occupancy
O1 O 0.38642 0.71767 0.55392 0.02046 Uani 1.00
H1 H 0.35070 0.80300 0.52900 0.06100 Uiso 1.00
O2 O 0.21186 0.53244 0.51741 0.02009 Uani 1.00
O3 O 0.53277 0.45008 0.65839 0.02663 Uani 1.00
C1 C 0.31062 0.55627 0.54977 0.01470 Uani 1.00
C2 C 0.36131 0.39791 0.58739 0.01593 Uani 1.00
C3 C 0.24059 0.25948 0.59469 0.02195 Uani 1.00
H3A H 0.21100 0.19390 0.56240 0.03300 Uiso 1.00
H3B H 0.16000 0.33120 0.60660 0.03600 Uiso 1.00
H3C H 0.26920 0.16050 0.61960 0.03300 Uiso 1.00
C4 C 0.47658 0.28556 0.56544 0.02107 Uani 1.00
H4A H 0.55730 0.37140 0.56300 0.02100 Uiso 1.00
H4B H 0.44310 0.23100 0.53250 0.02800 Uiso 1.00
H4C H 0.50830 0.17190 0.58710 0.03300 Uiso 1.00
C5 C 0.41774 0.49102 0.63806 0.01753 Uani 1.00
C6 C 0.32289 0.62757 0.66290 0.02014 Uani 1.00
H6 H 0.23990 0.65140 0.63900 0.01900 Uiso 1.00
C7 C 0.39881 0.81877 0.67844 0.02580 Uani 1.00
H7A H 0.43170 0.88580 0.64990 0.02900 Uiso 1.00
H7B H 0.48020 0.79360 0.70310 0.03200 Uiso 1.00
H7C H 0.33690 0.90790 0.69340 0.03900 Uiso 1.00
C8 C 0.27605 0.52542 0.70862 0.03031 Uani 1.00
H8A H 0.23040 0.40310 0.70100 0.04700 Uiso 1.00
H8B H 0.21580 0.61100 0.72490 0.05300 Uiso 1.00
H8C H 0.35580 0.50120 0.73510 0.03100 Uiso 1.00

loop_
_atom_site_aniso_label
_atom_site_aniso_U_11
_atom_site_aniso_U_22
_atom_site_aniso_U_33
_atom_site_aniso_U_12
_atom_site_aniso_U_13
_atom_site_aniso_U_23
O1 0.02030 0.01950 0.01980 -0.00565 -0.00428 0.00517
O2 0.02010 0.01790 0.02010 -0.00201 -0.00584 0.00154
O3 0.01740 0.03580 0.02460 0.00646 -0.00540 -0.00022
C1 0.01330 0.01590 0.01480 0.00072 0.00146 -0.00006
C2 0.01300 0.01630 0.01800 0.00051 0.00013 0.00268
C3 0.01790 0.02090 0.02630 -0.00330 -0.00010 0.00620
C4 0.01710 0.01950 0.02630 0.00320 0.00160 -0.00170
C5 0.01460 0.02120 0.01630 0.00052 0.00006 0.00411
C6 0.01590 0.02860 0.01580 0.00240 0.00158 0.00130
C7 0.02950 0.02630 0.02170 0.00230 0.00360 -0.00060
C8 0.02870 0.04280 0.02060 -0.00690 0.00760 0.00150

loop_
_atom_type_symbol
_atom_type_radius_bond
C 0.68
H 0.23
O 0.68

loop_
_geom_bond_atom_site_label_1
_geom_bond_atom_site_label_2
_geom_bond_distance
_geom_bond_site_symmetry_2
O1 C1 1.321 .
O1 H1 0.922 .
O2 C1 1.224 .
O3 C5 1.214 .
C1 C2 1.519 .
C2 C4 1.538 .
C2 C3 1.539 .
C2 C5 1.543 .
C3 H3A 0.988 .
C3 H3B 1.011 .
C3 H3C 0.967 .
C4 H4A 0.988 .
C4 H4B 0.980 .
C4 H4C 0.995 .
C5 C6 1.524 .
C6 C7 1.529 .
C6 C8 1.535 .
C6 H6 0.980 .
C7 H7A 0.983 .
C7 H7B 0.982 .
C7 H7C 0.978 .
C8 H8A 0.954 .
C8 H8B 0.971 .
C8 H8C 0.999 .
